data_4506521
loop_
_publ_author_name
'Paul, Mithun'
'Adarsh, N. N.'
'Dastidar, Parthasarathi'

_publ_section_title
;
 CuIICoordination Polymers Capable of Gelation and Selective
 SO4--2Separation
;
_journal_issue 8
_journal_name_full 'Crystal Growth &amp; Design'
_journal_page_first 4135
_journal_paper_doi 10.1021/cg300649e
_journal_volume 12
_journal_year 2012
_chemical_formula_moiety 'C36 H33 Cu N12 O6, 2(Cl), 2(O) '
_chemical_formula_sum 'C36 H33 Cl2 Cu N12 O8'
_chemical_formula_weight 896.18
_chemical_name_systematic
; 
 ? 
;
_space_group_IT_number 15
_symmetry_cell_setting monoclinic
_symmetry_space_group_name_Hall '-C 2yc'
_symmetry_space_group_name_H-M 'C 1 2/c 1'
_atom_sites_solution_hydrogens geom
_atom_sites_solution_primary direct
_atom_sites_solution_secondary difmap
_audit_creation_method SHELXL-97
_cell_angle_alpha 90.00
_cell_angle_beta 118.1490(10)
_cell_angle_gamma 90.00
_cell_formula_units_Z 4
_cell_length_a 22.6201(14)
_cell_length_b 9.1958(6)
_cell_length_c 21.2862(14)
_cell_measurement_temperature 100(2)
_cell_volume 3904.0(4)
_computing_cell_refinement 'Bruker Apex II'
_computing_data_collection 'Bruker Apex II'
_computing_data_reduction SAINT
_computing_molecular_graphics 'Mercury 2.3'
_computing_publication_material SHELXTL-97
_computing_structure_refinement 'SHELXL-97 (Sheldrick, 1997)'
_computing_structure_solution 'SHELXS-97 (Sheldrick, 1990)'
_diffrn_ambient_temperature 100(2)
_diffrn_detector_area_resol_mean 3
_diffrn_measured_fraction_theta_full 0.998
_diffrn_measured_fraction_theta_max 0.998
_diffrn_measurement_device_type 'Bruker Apex II'
_diffrn_measurement_method 'phi-omega scan'
_diffrn_radiation_monochromator graphite
_diffrn_radiation_source 'fine-focus sealed tube'
_diffrn_radiation_type MoK\a
_diffrn_radiation_wavelength 0.71073
_diffrn_reflns_av_R_equivalents 0.0426
_diffrn_reflns_av_sigmaI/netI 0.0326
_diffrn_reflns_limit_h_max 27
_diffrn_reflns_limit_h_min -27
_diffrn_reflns_limit_k_max 11
_diffrn_reflns_limit_k_min -11
_diffrn_reflns_limit_l_max 26
_diffrn_reflns_limit_l_min -26
_diffrn_reflns_number 19416
_diffrn_reflns_theta_full 26.02
_diffrn_reflns_theta_max 26.02
_diffrn_reflns_theta_min 2.04
_exptl_absorpt_coefficient_mu 0.765
_exptl_absorpt_correction_T_max 0.9274
_exptl_absorpt_correction_T_min 0.8377
_exptl_absorpt_correction_type multi-scan
_exptl_absorpt_process_details sadabs
_exptl_crystal_colour green
_exptl_crystal_density_diffrn 1.525
_exptl_crystal_density_method 'not measured'
_exptl_crystal_description plate
_exptl_crystal_F_000 1840
_exptl_crystal_size_max 0.24
_exptl_crystal_size_mid 0.16
_exptl_crystal_size_min 0.10
_refine_diff_density_max 0.795
_refine_diff_density_min -0.772
_refine_diff_density_rms 0.073
_refine_ls_extinction_method none
_refine_ls_goodness_of_fit_ref 1.156
_refine_ls_hydrogen_treatment constr
_refine_ls_matrix_type full
_refine_ls_number_parameters 268
_refine_ls_number_reflns 3824
_refine_ls_number_restraints 0
_refine_ls_restrained_S_all 1.156
_refine_ls_R_factor_all 0.0647
_refine_ls_R_factor_gt 0.0478
_refine_ls_shift/su_max 0.000
_refine_ls_shift/su_mean 0.000
_refine_ls_structure_factor_coef Fsqd
_refine_ls_weighting_details 'calc w=1/[\s^2^(Fo^2^)+(0.1000P)^2^+0.5000P] where P=(Fo^2^+2Fc^2^)/3'
_refine_ls_weighting_scheme calc
_refine_ls_wR_factor_gt 0.1515
_refine_ls_wR_factor_ref 0.1657
_reflns_number_gt 2959
_reflns_number_total 3824
_reflns_threshold_expression >2sigma(I)
_cod_data_source_file cg300649e_si_005.cif
_cod_data_source_block mp0147a2_0m
_cod_depositor_comments
;
The following automatic conversions were performed:

'_refine_ls_hydrogen_treatment' value 'CONSTR' changed to 'constr'
according to /home/saulius/struct/CIF-dictionaries/cif_core.dic
dictionary named 'cif_core.dic' version 2.4.2 from 2011-04-26.

Automatic conversion script
Id: cif_fix_values 1891 2012-01-12 08:04:46Z andrius 
;
_cod_original_sg_symbol_H-M C2/c
_cod_database_code 4506521

loop_
_symmetry_equiv_pos_as_xyz
'x, y, z'
'-x, y, -z+1/2'
'x+1/2, y+1/2, z'
'-x+1/2, y+1/2, -z+1/2'
'-x, -y, -z'
'x, -y, z-1/2'
'-x+1/2, -y+1/2, -z'
'x+1/2, -y+1/2, z-1/2'

loop_
_atom_site_label
_atom_site_type_symbol
_atom_site_fract_x
_atom_site_fract_y
_atom_site_fract_z
_atom_site_U_iso_or_equiv
_atom_site_adp_type
_atom_site_occupancy
_atom_site_symmetry_multiplicity
_atom_site_calc_flag
_atom_site_refinement_flags
Cu1 Cu 0.5000 -0.17216(6) 0.7500 0.0312(2) Uani 1 2 d S
Cl1 Cl 0.54512(5) 0.32990(11) 0.66641(5) 0.0519(3) Uani 1 1 d .
N1 N 0.39870(13) -0.1842(3) 0.68587(13) 0.0313(6) Uani 1 1 d .
C2 C 0.36343(17) -0.2864(4) 0.69922(17) 0.0378(8) Uani 1 1 d .
H2 H 0.3855 -0.3454 0.7391 0.045 Uiso 1 1 calc R
C3 C 0.29573(17) -0.3065(3) 0.65570(19) 0.0367(8) Uani 1 1 d .
H3 H 0.2726 -0.3777 0.6664 0.044 Uiso 1 1 calc R
C4 C 0.26280(16) -0.2207(3) 0.59666(17) 0.0325(7) Uani 1 1 d .
H4 H 0.2172 -0.2339 0.5666 0.039 Uiso 1 1 calc R
C5 C 0.29812(15) -0.1132(3) 0.58177(15) 0.0278(6) Uani 1 1 d .
C6 C 0.36636(15) -0.0977(3) 0.62846(15) 0.0282(6) Uani 1 1 d .
H6 H 0.3903 -0.0255 0.6197 0.034 Uiso 1 1 calc R
N7 N 0.26252(12) -0.0258(3) 0.52188(13) 0.0297(6) Uani 1 1 d .
H7 H 0.2198 -0.0209 0.5057 0.036 Uiso 1 1 calc R
C8 C 0.28905(15) 0.0527(3) 0.48648(16) 0.0296(7) Uani 1 1 d .
O9 O 0.34937(11) 0.0516(3) 0.50420(13) 0.0438(6) Uani 1 1 d .
N10 N 0.24248(13) 0.1297(3) 0.43029(13) 0.0331(6) Uani 1 1 d .
H10 H 0.2011 0.1164 0.4192 0.040 Uiso 1 1 calc R
C11 C 0.25656(15) 0.2290(3) 0.38898(16) 0.0304(7) Uani 1 1 d .
C12 C 0.20953(16) 0.2458(4) 0.31762(16) 0.0352(7) Uani 1 1 d .
H12 H 0.1712 0.1883 0.2976 0.042 Uiso 1 1 calc R
C13 C 0.22026(17) 0.3481(4) 0.27688(17) 0.0374(8) Uani 1 1 d .
H13 H 0.1896 0.3564 0.2288 0.045 Uiso 1 1 calc R
C14 C 0.27556(16) 0.4389(4) 0.30573(16) 0.0353(7) Uani 1 1 d .
H14 H 0.2815 0.5095 0.2779 0.042 Uiso 1 1 calc R
C15 C 0.32242(15) 0.4220(3) 0.37771(16) 0.0308(7) Uani 1 1 d .
C16 C 0.31304(16) 0.3171(3) 0.41837(16) 0.0307(7) Uani 1 1 d .
H16 H 0.3448 0.3052 0.4659 0.037 Uiso 1 1 calc R
N17 N 0.37884(13) 0.5145(3) 0.40674(13) 0.0338(6) Uani 1 1 d .
H17 H 0.3983 0.5328 0.3813 0.041 Uiso 1 1 calc R
C18 C 0.40476(15) 0.5771(3) 0.47300(16) 0.0309(7) Uani 1 1 d .
O19 O 0.38145(10) 0.5588(3) 0.51420(11) 0.0363(5) Uani 1 1 d .
N20 N 0.45828(13) 0.6655(3) 0.48743(13) 0.0314(6) Uani 1 1 d .
H20 H 0.4721 0.6678 0.4561 0.038 Uiso 1 1 calc R
C21 C 0.49295(15) 0.7524(3) 0.54770(15) 0.0300(7) Uani 1 1 d .
C22 C 0.54011(16) 0.8495(4) 0.54771(17) 0.0343(7) Uani 1 1 d .
H22 H 0.5481 0.8544 0.5088 0.041 Uiso 1 1 calc R
C23 C 0.57468(16) 0.9382(4) 0.60550(17) 0.0398(8) Uani 1 1 d .
H23 H 0.6068 1.0025 0.6064 0.048 Uiso 1 1 calc R
C24 C 0.56118(16) 0.9308(4) 0.66273(17) 0.0387(8) Uani 1 1 d .
H24 H 0.5838 0.9929 0.7013 0.046 Uiso 1 1 calc R
N25 N 0.51644(13) 0.8364(3) 0.66390(13) 0.0329(6) Uani 1 1 d .
C26 C 0.48318(15) 0.7481(4) 0.60797(15) 0.0322(7) Uani 1 1 d .
H26 H 0.4527 0.6819 0.6092 0.039 Uiso 1 1 calc R
O27 O 0.5000 -0.4353(4) 0.7500 0.0525(9) Uani 1 2 d S
H27 H 0.5057 -0.4650 0.7170 0.079 Uiso 0.50 1 calc PR
O28 O 0.5000 0.0964(4) 0.7500 0.0524(9) Uani 1 2 d S
O29A O 0.1016(4) 0.0981(9) 0.3705(4) 0.107(2) Uiso 0.56 1 d P
O29B O 0.1073(3) 0.2082(6) 0.3871(3) 0.0403(12) Uiso 0.44 1 d P

loop_
_atom_site_aniso_label
_atom_site_aniso_U_11
_atom_site_aniso_U_22
_atom_site_aniso_U_33
_atom_site_aniso_U_23
_atom_site_aniso_U_13
_atom_site_aniso_U_12
Cu1 0.0298(3) 0.0467(4) 0.0157(3) 0.000 0.0096(2) 0.000
Cl1 0.0412(5) 0.0879(8) 0.0330(5) 0.0112(4) 0.0228(4) 0.0121(4)
N1 0.0340(15) 0.0406(15) 0.0197(13) 0.0006(10) 0.0130(11) -0.0022(11)
C2 0.044(2) 0.0429(18) 0.0295(17) 0.0062(14) 0.0198(16) -0.0009(15)
C3 0.042(2) 0.0376(18) 0.0397(19) 0.0029(14) 0.0269(17) -0.0047(14)
C4 0.0295(17) 0.0351(16) 0.0370(18) -0.0035(14) 0.0191(14) -0.0023(13)
C5 0.0335(17) 0.0299(15) 0.0244(15) -0.0016(12) 0.0172(13) 0.0011(13)
C6 0.0319(16) 0.0337(16) 0.0200(14) -0.0005(12) 0.0130(13) -0.0017(13)
N7 0.0241(13) 0.0368(14) 0.0273(13) 0.0016(11) 0.0114(11) 0.0009(11)
C8 0.0322(17) 0.0327(16) 0.0250(15) 0.0031(12) 0.0145(13) 0.0048(13)
O9 0.0305(12) 0.0617(15) 0.0439(14) 0.0251(12) 0.0215(11) 0.0128(11)
N10 0.0283(14) 0.0386(14) 0.0295(14) 0.0027(11) 0.0112(12) 0.0031(11)
C11 0.0337(17) 0.0327(15) 0.0247(15) 0.0029(13) 0.0138(13) 0.0093(13)
C12 0.0327(18) 0.0386(18) 0.0265(16) -0.0017(13) 0.0075(14) 0.0023(14)
C13 0.0385(19) 0.0430(19) 0.0200(15) 0.0014(13) 0.0050(14) 0.0048(14)
C14 0.0446(19) 0.0378(17) 0.0205(15) 0.0036(13) 0.0129(14) 0.0055(14)
C15 0.0334(17) 0.0344(16) 0.0227(15) -0.0063(12) 0.0116(13) 0.0026(13)
C16 0.0326(17) 0.0352(17) 0.0201(15) 0.0003(12) 0.0090(13) 0.0068(13)
N17 0.0390(15) 0.0422(15) 0.0215(13) -0.0030(11) 0.0155(12) -0.0027(12)
C18 0.0278(16) 0.0385(17) 0.0222(15) 0.0002(13) 0.0084(13) 0.0052(13)
O19 0.0307(12) 0.0563(14) 0.0246(11) -0.0080(10) 0.0151(10) -0.0078(10)
N20 0.0293(14) 0.0474(15) 0.0206(13) -0.0059(11) 0.0143(11) -0.0032(11)
C21 0.0224(15) 0.0444(19) 0.0203(15) 0.0021(13) 0.0077(12) 0.0059(13)
C22 0.0279(17) 0.054(2) 0.0234(16) 0.0049(14) 0.0142(14) 0.0023(14)
C23 0.0311(17) 0.059(2) 0.0280(17) 0.0004(15) 0.0130(14) -0.0108(15)
C24 0.0334(18) 0.056(2) 0.0241(16) -0.0036(14) 0.0114(14) -0.0088(15)
N25 0.0282(14) 0.0492(16) 0.0196(13) -0.0012(11) 0.0098(11) -0.0039(11)
C26 0.0264(16) 0.048(2) 0.0203(15) 0.0007(13) 0.0095(13) -0.0009(14)
O27 0.070(3) 0.057(2) 0.046(2) 0.000 0.040(2) 0.000
O28 0.066(2) 0.056(2) 0.046(2) 0.000 0.0347(19) 0.000

loop_
_atom_type_symbol
_atom_type_description
_atom_type_scat_dispersion_real
_atom_type_scat_dispersion_imag
_atom_type_scat_source
C C 0.0033 0.0016 'International Tables Vol C Tables 4.2.6.8 and 6.1.1.4'
H H 0.0000 0.0000 'International Tables Vol C Tables 4.2.6.8 and 6.1.1.4'
N N 0.0061 0.0033 'International Tables Vol C Tables 4.2.6.8 and 6.1.1.4'
O O 0.0106 0.0060 'International Tables Vol C Tables 4.2.6.8 and 6.1.1.4'
Cl Cl 0.1484 0.1585 'International Tables Vol C Tables 4.2.6.8 and 6.1.1.4'
Cu Cu 0.3201 1.2651 'International Tables Vol C Tables 4.2.6.8 and 6.1.1.4'

loop_
_geom_angle_atom_site_label_1
_geom_angle_atom_site_label_2
_geom_angle_atom_site_label_3
_geom_angle
_geom_angle_site_symmetry_1
_geom_angle_site_symmetry_3
N25 Cu1 N25 175.57(15) 1_545 2_646
N25 Cu1 N1 88.85(10) 1_545 2_656
N25 Cu1 N1 91.39(10) 2_646 2_656
N25 Cu1 N1 91.39(10) 1_545 .
N25 Cu1 N1 88.85(10) 2_646 .
N1 Cu1 N1 173.80(14) 2_656 .
N25 Cu1 O27 92.22(7) 1_545 .
N25 Cu1 O27 92.22(7) 2_646 .
N1 Cu1 O27 86.90(7) 2_656 .
N1 Cu1 O27 86.90(7) . .
C2 N1 C6 118.7(3) . .
C2 N1 Cu1 119.1(2) . .
C6 N1 Cu1 122.1(2) . .
N1 C2 C3 122.2(3) . .
N1 C2 H2 118.9 . .
C3 C2 H2 118.9 . .
C4 C3 C2 119.4(3) . .
C4 C3 H3 120.3 . .
C2 C3 H3 120.3 . .
C3 C4 C5 119.6(3) . .
C3 C4 H4 120.2 . .
C5 C4 H4 120.2 . .
C6 C5 N7 124.1(3) . .
C6 C5 C4 118.0(3) . .
N7 C5 C4 117.9(3) . .
N1 C6 C5 122.1(3) . .
N1 C6 H6 119.0 . .
C5 C6 H6 119.0 . .
C8 N7 C5 126.3(2) . .
C8 N7 H7 116.9 . .
C5 N7 H7 116.9 . .
O9 C8 N10 124.0(3) . .
O9 C8 N7 122.4(3) . .
N10 C8 N7 113.5(3) . .
C8 N10 C11 125.3(3) . .
C8 N10 H10 117.3 . .
C11 N10 H10 117.3 . .
C16 C11 C12 119.6(3) . .
C16 C11 N10 122.0(3) . .
C12 C11 N10 118.2(3) . .
C13 C12 C11 119.5(3) . .
C13 C12 H12 120.3 . .
C11 C12 H12 120.3 . .
C12 C13 C14 121.6(3) . .
C12 C13 H13 119.2 . .
C14 C13 H13 119.2 . .
C13 C14 C15 118.5(3) . .
C13 C14 H14 120.7 . .
C15 C14 H14 120.7 . .
C16 C15 C14 120.2(3) . .
C16 C15 N17 121.5(3) . .
C14 C15 N17 118.3(3) . .
C15 C16 C11 120.5(3) . .
C15 C16 H16 119.8 . .
C11 C16 H16 119.8 . .
C18 N17 C15 124.2(3) . .
C18 N17 H17 117.9 . .
C15 N17 H17 117.9 . .
O19 C18 N20 123.6(3) . .
O19 C18 N17 123.8(3) . .
N20 C18 N17 112.6(3) . .
C18 N20 C21 126.9(3) . .
C18 N20 H20 116.5 . .
C21 N20 H20 116.5 . .
C22 C21 N20 117.8(3) . .
C22 C21 C26 118.0(3) . .
N20 C21 C26 124.2(3) . .
C23 C22 C21 119.6(3) . .
C23 C22 H22 120.2 . .
C21 C22 H22 120.2 . .
C22 C23 C24 119.3(3) . .
C22 C23 H23 120.4 . .
C24 C23 H23 120.4 . .
N25 C24 C23 121.8(3) . .
N25 C24 H24 119.1 . .
C23 C24 H24 119.1 . .
C26 N25 C24 119.1(3) . .
C26 N25 Cu1 120.8(2) . 1_565
C24 N25 Cu1 120.1(2) . 1_565
N25 C26 C21 122.1(3) . .
N25 C26 H26 119.0 . .
C21 C26 H26 119.0 . .
Cu1 O27 H27 109.5 . .

loop_
_geom_bond_atom_site_label_1
_geom_bond_atom_site_label_2
_geom_bond_distance
_geom_bond_site_symmetry_2
Cu1 N25 2.036(3) 1_545
Cu1 N25 2.036(3) 2_646
Cu1 N1 2.043(3) 2_656
Cu1 N1 2.043(3) .
Cu1 O27 2.420(4) .
N1 C2 1.347(4) .
N1 C6 1.348(4) .
C2 C3 1.378(5) .
C2 H2 0.9300 .
C3 C4 1.369(5) .
C3 H3 0.9300 .
C4 C5 1.399(4) .
C4 H4 0.9300 .
C5 C6 1.394(4) .
C5 N7 1.396(4) .
C6 H6 0.9300 .
N7 C8 1.370(4) .
N7 H7 0.8600 .
C8 O9 1.232(4) .
C8 N10 1.361(4) .
N10 C11 1.405(4) .
N10 H10 0.8600 .
C11 C16 1.387(4) .
C11 C12 1.392(4) .
C12 C13 1.377(5) .
C12 H12 0.9300 .
C13 C14 1.383(5) .
C13 H13 0.9300 .
C14 C15 1.401(4) .
C14 H14 0.9300 .
C15 C16 1.378(4) .
C15 N17 1.411(4) .
C16 H16 0.9300 .
N17 C18 1.373(4) .
N17 H17 0.8600 .
C18 O19 1.229(4) .
C18 N20 1.367(4) .
N20 C21 1.397(4) .
N20 H20 0.8600 .
C21 C22 1.391(4) .
C21 C26 1.401(4) .
C22 C23 1.372(5) .
C22 H22 0.9300 .
C23 C24 1.390(5) .
C23 H23 0.9300 .
C24 N25 1.342(4) .
C24 H24 0.9300 .
N25 C26 1.341(4) .
N25 Cu1 2.036(3) 1_565
C26 H26 0.9300 .
O27 H27 0.8200 .
O29A O29B 1.060(9) .

loop_
_geom_hbond_atom_site_label_D
_geom_hbond_atom_site_label_H
_geom_hbond_atom_site_label_A
_geom_hbond_distance_DH
_geom_hbond_distance_HA
_geom_hbond_distance_DA
_geom_hbond_angle_DHA
_geom_hbond_site_symmetry_A
N7 H7 O19 0.86 2.15 2.988(3) 163.7 7_556
N17 H17 Cl1 0.86 2.34 3.156(3) 157.6 5_666
N20 H20 Cl1 0.86 2.45 3.239(3) 153.3 5_666
O27 H27 Cl1 0.82 2.53 3.253(3) 147.4 1_545
